data_1560404
loop_
_publ_author_name
'Zhang, Xiaoxing'
'Tan, Jipeng'
'Xu, Xinxin'
'Shi, Fanian'
'Li, Guanglu'
'Yang, Yiqiao'

_publ_section_title
;
 A coordination polymer based magnetic adsorbent material for hemoglobin
 isolation from human whole blood, highly selective and recoverable
;
_journal_name_full 'Journal of Solid State Chemistry'
_journal_page_first 219
_journal_page_last 226
_journal_paper_doi 10.1016/j.jssc.2017.05.020
_journal_volume 253
_journal_year 2017
_chemical_formula_sum 'C30 H24 N2 O6 Zn'
_chemical_formula_weight 573.88
_space_group_IT_number 14
_space_group_name_Hall '-P 2ybc'
_space_group_name_H-M_alt 'P 1 21/c 1'
_symmetry_cell_setting monoclinic
_symmetry_space_group_name_H-M 'P 1 21/c 1'
_atom_sites_solution_hydrogens geom
_atom_sites_solution_primary direct
_atom_sites_solution_secondary difmap
_cell_angle_alpha 90.00
_cell_angle_beta 111.3820(10)
_cell_angle_gamma 90.00
_cell_formula_units_Z 4
_cell_length_a 10.3711(6)
_cell_length_b 20.6312(12)
_cell_length_c 13.0143(7)
_cell_measurement_reflns_used 4556
_cell_measurement_temperature 293(2)
_cell_measurement_theta_max 25.00
_cell_measurement_theta_min 1.95
_cell_volume 2593.0(3)
_computing_cell_refinement 'SAINT (Bruker, 1999)'
_computing_data_collection 'SMART (Bruker, 1997)'
_computing_data_reduction SAINT
_computing_molecular_graphics 'SHELXTL-PLUS (Sheldrick, 1990)'
_computing_publication_material SHELXL-97
_computing_structure_refinement 'SHELXL-97 (Sheldrick, 1997)'
_computing_structure_solution 'SHELXS-97 (Sheldrick, 1990)'
_diffrn_ambient_temperature 293(2)
_diffrn_measured_fraction_theta_full 0.998
_diffrn_measured_fraction_theta_max 0.998
_diffrn_measurement_device_type 'Bruker APEX CCD area-detector'
_diffrn_measurement_method '\w scans'
_diffrn_radiation_monochromator graphite
_diffrn_radiation_source 'fine-focus sealed tube'
_diffrn_radiation_type MoK\a
_diffrn_radiation_wavelength 0.71073
_diffrn_reflns_av_R_equivalents 0.0217
_diffrn_reflns_av_sigmaI/netI 0.0231
_diffrn_reflns_limit_h_max 12
_diffrn_reflns_limit_h_min -12
_diffrn_reflns_limit_k_max 24
_diffrn_reflns_limit_k_min -19
_diffrn_reflns_limit_l_max 15
_diffrn_reflns_limit_l_min -15
_diffrn_reflns_number 14857
_diffrn_reflns_theta_full 25.00
_diffrn_reflns_theta_max 25.00
_diffrn_reflns_theta_min 1.95
_exptl_absorpt_coefficient_mu 0.996
_exptl_absorpt_correction_T_max 0.905
_exptl_absorpt_correction_T_min 0.866
_exptl_absorpt_correction_type multi-scan
_exptl_absorpt_process_details 'SADABS (Sheldrick, 1996)'
_exptl_crystal_colour colorless
_exptl_crystal_density_diffrn 1.470
_exptl_crystal_density_method 'not measured'
_exptl_crystal_description rectangle
_exptl_crystal_F_000 1184
_exptl_crystal_size_max 0.43
_exptl_crystal_size_mid 0.12
_exptl_crystal_size_min 0.1
_refine_diff_density_max 0.782
_refine_diff_density_min -0.496
_refine_diff_density_rms 0.072
_refine_ls_extinction_method none
_refine_ls_goodness_of_fit_ref 1.142
_refine_ls_hydrogen_treatment mixed
_refine_ls_matrix_type full
_refine_ls_number_parameters 352
_refine_ls_number_reflns 4556
_refine_ls_number_restraints 0
_refine_ls_restrained_S_all 1.142
_refine_ls_R_factor_all 0.0469
_refine_ls_R_factor_gt 0.0415
_refine_ls_shift/su_max 0.139
_refine_ls_shift/su_mean 0.018
_refine_ls_structure_factor_coef Fsqd
_refine_ls_weighting_details 'calc w=1/[\s^2^(Fo^2^)+(0.1000P)^2^+0.0000P] where P=(Fo^2^+2Fc^2^)/3'
_refine_ls_weighting_scheme calc
_refine_ls_wR_factor_gt 0.1333
_refine_ls_wR_factor_ref 0.1392
_reflns_number_gt 4031
_reflns_number_total 4556
_reflns_threshold_expression >2sigma(I)
_cod_data_source_file JSSC-2017-253-219.CIF
_cod_data_source_block CP
_cod_depositor_comments
;
The following automatic conversions were performed:

data item '_symmetry_cell_setting' value 'Monoclinic' was changed to
'monoclinic' in accordance with the built-in table derived from the
CIF Core dictionary named 'cif_core.dic' version 2.4.5 last updated
on 2014-11-21.

Automatic conversion script
Id: cif_fix_values 8369 2020-08-20 11:38:08Z andrius 
;
_cod_original_sg_symbol_H-M P21/c
_cod_database_code 1560404

loop_
_symmetry_equiv_pos_as_xyz
'x, y, z'
'-x, y+1/2, -z+1/2'
'-x, -y, -z'
'x, -y-1/2, z-1/2'

loop_
_atom_site_label
_atom_site_type_symbol
_atom_site_fract_x
_atom_site_fract_y
_atom_site_fract_z
_atom_site_U_iso_or_equiv
_atom_site_adp_type
_atom_site_occupancy
_atom_site_symmetry_multiplicity
_atom_site_calc_flag
_atom_site_refinement_flags
_atom_site_disorder_assembly
_atom_site_disorder_group
Zn1 Zn 0.43473(3) 0.125813(14) 0.15990(2) 0.02736(16) Uani 1 1 d . . .
O1 O 0.31192(17) 0.14764(9) 0.24104(14) 0.0276(4) Uani 1 1 d . . .
O2 O 0.51453(18) 0.14305(10) 0.37873(15) 0.0298(4) Uani 1 1 d . . .
N1 N 0.4556(2) 0.02696(11) 0.17150(18) 0.0267(5) Uani 1 1 d . . .
C17 C 0.0663(2) 0.25421(13) 0.6009(2) 0.0276(6) Uani 1 1 d . . .
H17A H 0.1042 0.2809 0.6622 0.033 Uiso 1 1 calc R . .
C5 C 0.3902(2) -0.00688(13) 0.0789(2) 0.0260(6) Uani 1 1 d . . .
N2 N 0.3145(2) 0.09712(11) -0.00191(18) 0.0285(5) Uani 1 1 d . . .
C4 C 0.3940(3) -0.07433(13) 0.0789(2) 0.0296(6) Uani 1 1 d . . .
H4A H 0.3485 -0.0970 0.0139 0.036 Uiso 1 1 calc R . .
C13 C 0.3870(2) 0.15286(12) 0.3431(2) 0.0224(5) Uani 1 1 d . . .
C14 C 0.3168(2) 0.17283(13) 0.4197(2) 0.0241(5) Uani 1 1 d . . .
H14A H 0.3701 0.1899 0.4882 0.029 Uiso 1 1 calc R . .
C6 C 0.3134(2) 0.03272(13) -0.0208(2) 0.0259(6) Uani 1 1 d . . .
C21 C 0.0973(2) 0.18888(12) 0.4576(2) 0.0243(5) Uani 1 1 d . . .
C7 C 0.2491(3) 0.00661(14) -0.1247(2) 0.0299(6) Uani 1 1 d . . .
H7A H 0.2517 -0.0379 -0.1350 0.036 Uiso 1 1 calc R . .
C8 C 0.1804(3) 0.04660(14) -0.2143(2) 0.0313(6) Uani 1 1 d . . .
C16 C 0.1519(2) 0.22786(12) 0.5517(2) 0.0249(5) Uani 1 1 d . . .
H16A H 0.2465 0.2361 0.5814 0.030 Uiso 1 1 calc R . .
C18 C -0.0762(2) 0.24167(13) 0.5607(2) 0.0265(6) Uani 1 1 d . . .
C1 C 0.5241(3) -0.00497(14) 0.2646(2) 0.0325(6) Uani 1 1 d . . .
H1A H 0.5689 0.0187 0.3286 0.039 Uiso 1 1 calc R . .
C23 C -0.2955(3) 0.26127(14) 0.5949(2) 0.0309(6) Uani 1 1 d . . .
H23A H -0.3331 0.2228 0.5592 0.037 Uiso 1 1 calc R . .
C20 C -0.0444(3) 0.17555(14) 0.4192(2) 0.0293(6) Uani 1 1 d . . .
H20A H -0.0824 0.1491 0.3577 0.035 Uiso 1 1 calc R . .
C2 C 0.5311(3) -0.07192(14) 0.2695(2) 0.0349(6) Uani 1 1 d . . .
H2A H 0.5797 -0.0925 0.3360 0.042 Uiso 1 1 calc R . .
C3 C 0.4658(3) -0.10802(15) 0.1756(2) 0.0329(6) Uani 1 1 d . . .
C15 C 0.1804(2) 0.16712(12) 0.3938(2) 0.0245(5) Uani 1 1 d . . .
H15A H 0.1319 0.1468 0.3271 0.029 Uiso 1 1 calc R . .
C22 C -0.1643(3) 0.27572(13) 0.6093(2) 0.0290(6) Uani 1 1 d . . .
H22A H -0.1251 0.3109 0.6546 0.035 Uiso 1 1 calc R . .
C19 C -0.1300(3) 0.20040(13) 0.4697(2) 0.0293(6) Uani 1 1 d . . .
H19A H -0.2235 0.1897 0.4431 0.035 Uiso 1 1 calc R . .
C9 C 0.1784(3) 0.11206(15) -0.1932(3) 0.0383(7) Uani 1 1 d . . .
H9A H 0.1309 0.1403 -0.2501 0.046 Uiso 1 1 calc R . .
C10 C 0.2466(3) 0.13589(14) -0.0880(2) 0.0353(7) Uani 1 1 d . . .
H10A H 0.2456 0.1803 -0.0763 0.042 Uiso 1 1 calc R . .
C11 C 0.4696(4) -0.18098(16) 0.1781(3) 0.0480(8) Uani 1 1 d . . .
H11A H 0.5234 -0.1955 0.2513 0.072 Uiso 1 1 calc R . .
H11B H 0.5107 -0.1965 0.1276 0.072 Uiso 1 1 calc R . .
H11C H 0.3770 -0.1975 0.1569 0.072 Uiso 1 1 calc R . .
C12 C 0.1115(3) 0.01921(17) -0.3292(2) 0.0437(8) Uani 1 1 d . . .
H12A H 0.0699 0.0538 -0.3798 0.065 Uiso 1 1 calc R . .
H12B H 0.0415 -0.0113 -0.3295 0.065 Uiso 1 1 calc R . .
H12C H 0.1795 -0.0023 -0.3511 0.065 Uiso 1 1 calc R . .
C24 C -0.3835(3) 0.30418(14) 0.6338(2) 0.0290(6) Uani 1 1 d . . .
O3 O -0.50893(18) 0.28617(9) 0.61173(16) 0.0348(5) Uani 1 1 d . . .
O4 O -0.3414(2) 0.35690(10) 0.67978(16) 0.0340(5) Uani 1 1 d . . .
O5 O 0.3381(2) -0.09907(12) 0.42168(18) 0.0517(6) Uani 1 1 d . . .
C27 C 0.1663(3) -0.04705(16) 0.2182(2) 0.0375(7) Uani 1 1 d . . .
H27A H 0.1796 -0.0916 0.2255 0.045 Uiso 1 1 calc R . .
C30 C -0.0240(3) 0.06721(18) -0.0222(2) 0.0413(8) Uani 1 1 d . . .
H30A H -0.0383 0.1114 -0.0353 0.050 Uiso 1 1 calc R . .
C28 C 0.0816(3) -0.02208(18) 0.1063(3) 0.0430(8) Uani 1 1 d . . .
C29 C 0.0569(3) 0.04344(18) 0.0840(3) 0.0452(8) Uani 1 1 d . . .
H29A H 0.0951 0.0730 0.1410 0.054 Uiso 1 1 calc R . .
C26 C 0.2231(3) -0.01210(17) 0.3064(3) 0.0489(8) Uani 1 1 d . . .
H26A H 0.2115 0.0326 0.2988 0.059 Uiso 1 1 calc R . .
C25 C 0.3025(4) -0.03662(18) 0.4150(3) 0.0531(9) Uani 1 1 d . . .
O6 O 0.3312(5) -0.00343(18) 0.4936(2) 0.150(2) Uani 1 1 d . . .

loop_
_atom_site_aniso_label
_atom_site_aniso_U_11
_atom_site_aniso_U_22
_atom_site_aniso_U_33
_atom_site_aniso_U_23
_atom_site_aniso_U_13
_atom_site_aniso_U_12
Zn1 0.0318(2) 0.0241(2) 0.0355(2) -0.00317(12) 0.02333(16) -0.00310(11)
O1 0.0273(9) 0.0370(11) 0.0216(9) -0.0006(8) 0.0128(7) 0.0041(8)
O2 0.0235(9) 0.0403(11) 0.0292(10) 0.0002(8) 0.0141(8) 0.0032(8)
N1 0.0239(10) 0.0261(12) 0.0368(13) -0.0036(9) 0.0189(9) -0.0015(9)
C17 0.0284(14) 0.0317(16) 0.0245(13) -0.0068(11) 0.0117(11) -0.0024(11)
C5 0.0249(12) 0.0274(14) 0.0340(14) -0.0019(11) 0.0205(11) -0.0018(10)
N2 0.0381(12) 0.0235(12) 0.0331(12) -0.0024(10) 0.0240(10) -0.0024(9)
C4 0.0319(14) 0.0266(15) 0.0353(15) -0.0025(12) 0.0183(12) -0.0023(11)
C13 0.0258(12) 0.0202(13) 0.0245(12) 0.0026(10) 0.0131(10) 0.0003(10)
C14 0.0251(12) 0.0280(14) 0.0213(12) -0.0010(10) 0.0111(10) 0.0028(10)
C6 0.0252(12) 0.0241(14) 0.0371(15) 0.0006(11) 0.0217(11) -0.0015(10)
C21 0.0253(12) 0.0241(13) 0.0269(12) 0.0012(11) 0.0134(10) 0.0022(10)
C7 0.0293(13) 0.0299(15) 0.0372(15) -0.0072(12) 0.0200(12) -0.0015(11)
C8 0.0308(13) 0.0372(17) 0.0326(14) 0.0010(12) 0.0193(11) 0.0018(12)
C16 0.0196(11) 0.0303(15) 0.0266(13) -0.0006(11) 0.0106(10) 0.0004(10)
C18 0.0253(12) 0.0289(14) 0.0296(13) -0.0002(11) 0.0151(10) 0.0020(10)
C1 0.0275(13) 0.0388(17) 0.0340(14) -0.0065(12) 0.0144(11) 0.0000(12)
C23 0.0300(14) 0.0279(15) 0.0408(16) -0.0010(12) 0.0200(12) 0.0027(11)
C20 0.0286(13) 0.0342(16) 0.0284(13) -0.0084(12) 0.0144(11) -0.0054(11)
C2 0.0316(14) 0.0381(17) 0.0379(15) 0.0065(13) 0.0160(12) 0.0037(12)
C3 0.0339(14) 0.0283(15) 0.0419(16) 0.0013(12) 0.0202(12) -0.0013(12)
C15 0.0295(13) 0.0229(13) 0.0243(12) -0.0003(10) 0.0135(10) 0.0022(10)
C22 0.0284(13) 0.0318(15) 0.0298(13) -0.0045(11) 0.0140(11) 0.0014(11)
C19 0.0197(12) 0.0358(16) 0.0343(14) -0.0056(12) 0.0122(10) -0.0036(11)
C9 0.0434(16) 0.0378(17) 0.0409(17) 0.0097(13) 0.0239(14) 0.0048(13)
C10 0.0504(18) 0.0257(15) 0.0396(16) 0.0068(12) 0.0282(14) 0.0067(12)
C11 0.0619(19) 0.0304(17) 0.0494(18) 0.0066(14) 0.0177(16) 0.0018(15)
C12 0.0409(16) 0.053(2) 0.0361(16) -0.0044(15) 0.0132(13) -0.0012(15)
C24 0.0325(14) 0.0316(16) 0.0298(13) 0.0062(12) 0.0198(11) 0.0080(11)
O3 0.0288(10) 0.0393(12) 0.0430(11) 0.0033(9) 0.0212(8) 0.0065(8)
O4 0.0402(11) 0.0308(11) 0.0390(11) -0.0004(9) 0.0240(9) 0.0057(9)
O5 0.0604(14) 0.0520(15) 0.0361(12) -0.0011(11) 0.0097(10) 0.0003(12)
C27 0.0273(13) 0.0489(19) 0.0372(16) 0.0005(14) 0.0127(12) -0.0044(12)
C30 0.0239(13) 0.071(2) 0.0289(14) -0.0007(14) 0.0091(11) -0.0039(14)
C28 0.0284(14) 0.058(2) 0.0495(18) 0.0178(16) 0.0225(13) 0.0027(14)
C29 0.0285(14) 0.070(2) 0.0359(16) -0.0061(15) 0.0101(12) -0.0079(14)
C26 0.0533(19) 0.0408(19) 0.054(2) 0.0039(16) 0.0218(16) 0.0070(15)
C25 0.057(2) 0.053(2) 0.0405(19) -0.0001(16) 0.0070(15) 0.0091(17)
O6 0.265(6) 0.081(3) 0.0439(18) -0.0091(17) -0.016(2) 0.075(3)

loop_
_atom_type_symbol
_atom_type_description
_atom_type_scat_dispersion_real
_atom_type_scat_dispersion_imag
_atom_type_scat_source
C C 0.0033 0.0016 'International Tables Vol C Tables 4.2.6.8 and 6.1.1.4'
H H 0.0000 0.0000 'International Tables Vol C Tables 4.2.6.8 and 6.1.1.4'
N N 0.0061 0.0033 'International Tables Vol C Tables 4.2.6.8 and 6.1.1.4'
O O 0.0106 0.0060 'International Tables Vol C Tables 4.2.6.8 and 6.1.1.4'
Zn Zn 0.2839 1.4301 'International Tables Vol C Tables 4.2.6.8 and 6.1.1.4'

loop_
_geom_angle_atom_site_label_1
_geom_angle_atom_site_label_2
_geom_angle_atom_site_label_3
_geom_angle
_geom_angle_site_symmetry_1
_geom_angle_site_symmetry_3
O1 Zn1 N1 104.95(8) . .
O1 Zn1 O3 105.61(8) . 4_665
N1 Zn1 O3 149.26(7) . 4_665
O1 Zn1 N2 109.64(8) . .
N1 Zn1 N2 78.58(9) . .
O3 Zn1 N2 94.20(8) 4_665 .
O1 Zn1 O4 137.22(7) . 4_665
N1 Zn1 O4 94.12(8) . 4_665
O3 Zn1 O4 60.48(7) 4_665 4_665
N2 Zn1 O4 111.52(8) . 4_665
O1 Zn1 C24 127.29(8) . 4_665
N1 Zn1 C24 121.41(9) . 4_665
O3 Zn1 C24 30.85(8) 4_665 4_665
N2 Zn1 C24 103.19(8) . 4_665
O4 Zn1 C24 29.73(8) 4_665 4_665
C13 O1 Zn1 107.92(15) . .
C1 N1 C5 119.1(2) . .
C1 N1 Zn1 124.40(18) . .
C5 N1 Zn1 116.46(18) . .
C16 C17 C18 121.5(2) . .
N1 C5 C4 121.0(2) . .
N1 C5 C6 115.5(2) . .
C4 C5 C6 123.6(2) . .
C10 N2 C6 117.8(2) . .
C10 N2 Zn1 127.21(19) . .
C6 N2 Zn1 114.92(17) . .
C3 C4 C5 120.3(3) . .
O2 C13 O1 122.3(2) . .
O2 C13 C14 120.4(2) . .
O1 C13 C14 117.3(2) . .
C15 C14 C13 122.5(2) . .
N2 C6 C7 122.1(2) . .
N2 C6 C5 114.5(2) . .
C7 C6 C5 123.5(2) . .
C16 C21 C20 117.6(2) . .
C16 C21 C15 122.5(2) . .
C20 C21 C15 119.7(2) . .
C8 C7 C6 120.4(3) . .
C7 C8 C9 116.9(3) . .
C7 C8 C12 121.3(3) . .
C9 C8 C12 121.8(3) . .
C17 C16 C21 120.6(2) . .
C17 C18 C19 118.0(2) . .
C17 C18 C22 119.2(2) . .
C19 C18 C22 122.5(2) . .
N1 C1 C2 122.5(3) . .
C22 C23 C24 122.6(3) . .
C19 C20 C21 122.1(2) . .
C1 C2 C3 119.8(3) . .
C2 C3 C4 117.4(3) . .
C2 C3 C11 121.3(3) . .
C4 C3 C11 121.3(3) . .
C14 C15 C21 128.1(2) . .
C23 C22 C18 126.5(3) . .
C20 C19 C18 120.1(2) . .
C10 C9 C8 120.4(3) . .
N2 C10 C9 122.4(3) . .
O4 C24 O3 120.8(2) . .
O4 C24 C23 122.3(2) . .
O3 C24 C23 116.8(2) . .
O4 C24 Zn1 65.01(14) . 4_466
O3 C24 Zn1 56.11(13) . 4_466
C23 C24 Zn1 168.37(19) . 4_466
C24 O3 Zn1 93.05(16) . 4_466
C24 O4 Zn1 85.26(16) . 4_466
C26 C27 C28 125.9(3) . .
C28 C30 C29 117.8(3) 3 .
C29 C28 C30 119.5(3) . 3
C29 C28 C27 122.7(3) . .
C30 C28 C27 117.8(3) 3 .
C28 C29 C30 122.7(3) . .
C27 C26 C25 125.7(3) . .
O6 C25 O5 122.0(3) . .
O6 C25 C26 121.4(4) . .
O5 C25 C26 116.6(3) . .

loop_
_geom_bond_atom_site_label_1
_geom_bond_atom_site_label_2
_geom_bond_distance
_geom_bond_site_symmetry_2
Zn1 O1 1.9802(17) .
Zn1 N1 2.051(2) .
Zn1 O3 2.0734(19) 4_665
Zn1 N2 2.104(2) .
Zn1 O4 2.2685(19) 4_665
Zn1 C24 2.494(3) 4_665
O1 C13 1.276(3) .
O2 C13 1.248(3) .
N1 C1 1.334(4) .
N1 C5 1.343(3) .
C17 C16 1.381(3) .
C17 C18 1.400(3) .
C5 C4 1.392(4) .
C5 C6 1.493(4) .
N2 C10 1.348(4) .
N2 C6 1.351(3) .
C4 C3 1.392(4) .
C13 C14 1.491(3) .
C14 C15 1.335(3) .
C6 C7 1.381(4) .
C21 C16 1.401(4) .
C21 C20 1.396(3) .
C21 C15 1.468(3) .
C7 C8 1.394(4) .
C8 C9 1.380(4) .
C8 C12 1.512(4) .
C18 C19 1.399(4) .
C18 C22 1.466(3) .
C1 C2 1.383(4) .
C23 C22 1.338(4) .
C23 C24 1.487(4) .
C20 C19 1.381(4) .
C2 C3 1.380(4) .
C3 C11 1.506(4) .
C9 C10 1.381(4) .
C24 O4 1.241(3) .
C24 O3 1.281(3) .
C24 Zn1 2.494(3) 4_466
O3 Zn1 2.0734(19) 4_466
O4 Zn1 2.2685(19) 4_466
O5 C25 1.334(4) .
C27 C26 1.301(4) .
C27 C28 1.491(4) .
C30 C28 1.395(5) 3
C30 C29 1.418(4) .
C28 C29 1.387(5) .
C28 C30 1.395(5) 3
C26 C25 1.444(5) .
C25 O6 1.176(4) .
